data_2003502
loop_
_publ_author_name
'Rodier, N.'
'Dugu\'e, J.'
'C\'eolin, R.'
'Baziard-Mouysset, G.'
'Stigliani, J.-L.'
'Payard, M.'

_publ_section_title
;
 Bromure de Benzodod\'ecinium Monohydrat\'e
;
_journal_issue 5
_journal_name_full 'Acta Crystallographica Section C'
_journal_page_first 954
_journal_page_last 956
_journal_paper_doi 10.1107/S0108270194014435
_journal_volume 51
_journal_year 1995
_chemical_compound_source
;\'evaporation d'une solution dans
l'\'ethanol
;
_chemical_formula_moiety 'C21 H38 N 1+ , Br 1-, H2 O'
_chemical_formula_sum 'C21 H40 Br N O'
_chemical_formula_weight 402.5
_space_group_IT_number 2
_symmetry_cell_setting triclinic
_symmetry_space_group_name_Hall '-P 1'
_symmetry_space_group_name_H-M 'P -1'
_atom_type_scat_source IntTabIV
_cell_angle_alpha 95.19(3)
_cell_angle_beta 95.14(3)
_cell_angle_gamma 113.90(4)
_cell_formula_units_Z 2
_cell_length_a 8.261(4)
_cell_length_b 8.847(4)
_cell_length_c 17.807(7)
_cell_measurement_reflns_used 25
_cell_measurement_temperature 292
_cell_measurement_theta_max 12.55
_cell_measurement_theta_min 5.65
_cell_volume 1173.5(10)
_diffrn_measurement_device 'Enraf-Nonius CAD-4'
_diffrn_measurement_method \q/2\q
_diffrn_radiation_type MoK\a
_diffrn_radiation_wavelength 0.71073
_diffrn_reflns_limit_h_max 7
_diffrn_reflns_limit_h_min -7
_diffrn_reflns_limit_k_max 8
_diffrn_reflns_limit_k_min 0
_diffrn_reflns_limit_l_max 16
_diffrn_reflns_limit_l_min -16
_diffrn_reflns_number 2176
_diffrn_reflns_theta_max 20
_diffrn_standards_decay_% -8.5
_diffrn_standards_interval_time 120
_diffrn_standards_number 3
_exptl_absorpt_coefficient_mu 1.74
_exptl_absorpt_correction_type 'empirique (DIFABS; Walker & Stuart,1983)'
_exptl_crystal_colour incolore
_exptl_crystal_density_diffrn 1.139
_exptl_crystal_description parall\'el\'epip\`ede
_exptl_crystal_size_max 0.33
_exptl_crystal_size_mid 0.18
_exptl_crystal_size_min 0.15
_refine_diff_density_max 0.42(7)
_refine_diff_density_min -0.40(7)
_refine_ls_extinction_method none
_refine_ls_goodness_of_fit_obs 1.67
_refine_ls_hydrogen_treatment noref
_refine_ls_number_parameters 217
_refine_ls_number_reflns 1118
_refine_ls_R_factor_obs 0.068
_refine_ls_shift/esd_max 0.09
_refine_ls_structure_factor_coef F
_refine_ls_weighting_details 'w = 1/({[F^2^+2F\s(F)]^1/2^-F}^2^+1)'
_refine_ls_weighting_scheme calc
_refine_ls_wR_factor_obs 0.056
_reflns_number_observed 1118
_reflns_number_total 2176
_reflns_observed_criterion I>2\s(I)
_cod_data_source_file pa1146.cif
_cod_data_source_block pa1146a
_cod_depositor_comments
;
The following automatic conversions were performed:

'_refine_ls_weighting_scheme' value
'1/({[F^2^+2F\s(F)]^1/2^-F}^2^+1)' was changed to 'calc'. New tag
'_refine_ls_weighting_details' was created. The value of the new tag
was set to 'w = 1/({[F^2^+2F\s(F)]^1/2^-F}^2^+1)'.

Automatic conversion script
Id: cif_fix_values 3143 2015-03-26 13:38:13Z robertas 
;
_cod_original_cell_volume 1174(2)
_cod_database_code 2003502

loop_
_symmetry_equiv_pos_as_xyz
x,y,z
-x,-y,-z

loop_
_atom_site_label
_atom_site_fract_x
_atom_site_fract_y
_atom_site_fract_z
_atom_site_B_iso_or_equiv
Br 0.5830(2) 0.3225(2) 0.8894(1) 7.62(5)
C1 0.394(2) 0.781(1) 0.8236(7) 5.9(4)
C2 0.431(2) 0.644(1) 0.8172(8) 7.4(4)
C3 0.464(2) 0.587(2) 0.7496(8) 7.9(5)
C4 0.450(2) 0.657(2) 0.6833(8) 8.7(5)
C5 0.416(2) 0.796(2) 0.6897(9) 9.0(5)
C6 0.386(2) 0.859(1) 0.7591(8) 7.7(5)
C7 0.359(1) 0.849(1) 0.8968(7) 5.5(4)
N8 0.162(1) 0.777(1) 0.9116(5) 5.2(3)
C9 0.099(2) 0.589(1) 0.9129(7) 6.4(4)
C10 0.153(2) 0.860(1) 0.9885(7) 6.8(5)
C11 0.040(1) 0.802(1) 0.8504(7) 5.4(4)
C12 0.065(1) 0.983(1) 0.8467(7) 5.4(4)
C13 -0.043(2) 0.994(1) 0.7764(8) 7.0(4)
C14 -0.024(2) 1.171(1) 0.7738(7) 7.1(4)
C15 -0.112(2) 1.195(1) 0.7000(8) 7.9(5)
C16 -0.086(2) 1.372(1) 0.6952(8) 7.9(5)
C17 -0.159(2) 1.401(2) 0.6191(8) 9.5(5)
C18 -0.135(2) 1.574(1) 0.6131(8) 8.1(5)
C19 -0.210(2) 1.599(2) 0.5368(9) 10.3(6)
C20 -0.204(2) 1.767(2) 0.529(1) 10.9(6)
C21 -0.292(3) 1.781(2) 0.455(1) 17.9(8)
C22 -0.306(3) 1.923(3) 0.445(2) 22(1)
O 0.289(1) 0.310(1) 0.0049(6) 10.(4)
H2 0.432 0.591 0.861 8.0
H3 0.501 0.488 0.750 9.3
H4 0.468 0.616 0.637 9.8
H5 0.406 0.855 0.649 9.4
H6 0.354 0.960 0.765 8.1
H7 0.403 0.973 0.903 6.7
H'7 0.430 0.834 0.942 6.7
H9 -0.011 0.512 0.927 7.6
H'9 0.081 0.541 0.855 7.6
H"9 0.196 0.593 0.956 7.6
H10 0.188 0.812 1.030 7.7
H'10 0.035 0.847 0.990 7.7
H"10 0.255 0.974 1.001 7.7
H11 -0.074 0.741 0.856 6.2
H'11 0.063 0.751 0.802 6.2
H12 0.183 1.054 0.846 7.3
H'12 0.026 1.016 0.890 7.3
H13 -0.171 0.920 0.775 8.6
H'13 0.004 0.958 0.736 8.6
H14 0.103 1.245 0.782 9.0
H'14 -0.077 1.203 0.812 9.0
H15 -0.236 1.130 0.692 10.3
H'15 -0.057 1.162 0.662 10.3
H16 0.040 1.444 0.706 9.7
H'16 -0.143 1.413 0.728 9.7
H17 -0.287 1.336 0.606 12.0
H'17 -0.105 1.370 0.584 12.0
H18 -0.005 1.644 0.623 10.5
H'18 -0.195 1.604 0.651 10.5
H19 -0.329 1.520 0.528 12.0
H'19 -0.145 1.557 0.501 12.0
H20 -0.071 1.839 0.538 14.3
H'20 -0.260 1.794 0.566 14.3
H21 -0.404 1.696 0.432 22.0
H'21 -0.197 1.780 0.424 22.0
H22 -0.310 1.977 0.481 22.3
H'22 -0.430 1.917 0.421 22.3
H"22 -0.227 1.987 0.418 22.3
H23 0.180 0.245 0.020 11.9
H'23 0.270 0.356 -0.038 11.9

loop_
_geom_angle_atom_site_label_1
_geom_angle_atom_site_label_2
_geom_angle_atom_site_label_3
_geom_angle
_geom_angle_publ_flag
C2 C1 C6 119.0(10) yes
C2 C1 C7 122.0(10) yes
C6 C1 C7 119.0(10) yes
C1 C2 C3 120.0(10) yes
C2 C3 C4 122.0(10) yes
C3 C4 C5 118.0(10) yes
C4 C5 C6 121.0(10) yes
C1 C6 C5 120.0(10) yes
C1 C7 N8 116.0(7) yes
C7 N8 C9 108.0(10) yes
C7 N8 C10 108.6(8) yes
C7 N8 C11 112.7(9) yes
C9 N8 C10 109.5(8) yes
C9 N8 C11 107.9(8) yes
C10 N8 C11 109.9(7) yes
N8 C11 C12 116.0(8) yes
C11 C12 C13 110.7(8) yes
C12 C13 C14 111.0(9) yes
C13 C14 C15 114.0(10) yes
C14 C15 C16 114.0(10) yes
C15 C16 C17 115.0(10) yes
C16 C17 C18 116.0(10) yes
C17 C18 C19 115.0(10) yes
C18 C19 C20 118.0(10) yes
C19 C20 C21 115.0(10) yes
C20 C21 C22 119(2) yes

loop_
_geom_bond_atom_site_label_1
_geom_bond_atom_site_label_2
_geom_bond_distance
_geom_bond_publ_flag
C1 C2 1.37(2) yes
C1 C6 1.40(2) yes
C1 C7 1.49(2) yes
C2 C3 1.36(2) yes
C3 C4 1.40(2) yes
C4 C5 1.36(2) yes
C5 C6 1.39(2) yes
C7 N8 1.550(10) yes
N8 C9 1.540(10) yes
N8 C10 1.52(2) yes
N8 C11 1.51(2) yes
C11 C12 1.53(2) yes
C12 C13 1.51(2) yes
C13 C14 1.52(2) yes
C14 C15 1.52(2) yes
C15 C16 1.50(2) yes
C16 C17 1.52(2) yes
C17 C18 1.47(2) yes
C18 C19 1.52(2) yes
C19 C20 1.49(2) yes
C20 C21 1.48(3) yes
C21 C22 1.34(3) yes
